data_1536424
loop_
_publ_author_name
'Dikarev, E.V.'
'Popovkin, B.A.'

_publ_section_title
;
 Crystal structure of Bi9 I2
;
_journal_name_full 'Doklady Akademii Nauk SSSR'
_journal_page_first 117
_journal_page_last 120
_journal_volume 310
_journal_year 1990
_chemical_formula_sum 'Bi9 I2'
_space_group_IT_number 11
_symmetry_space_group_name_Hall '-P 2c'
_symmetry_space_group_name_H-M 'P 1 1 21/m'
_cell_angle_alpha 90
_cell_angle_beta 90
_cell_angle_gamma 115.06
_cell_formula_units_Z 2
_cell_length_a 13.353
_cell_length_b 15.184
_cell_length_c 4.383
_cell_volume 805.007
_citation_journal_id_ASTM DANKAS
_cod_data_source_file Dikarev_DANKAS_1990_1001.cif
_cod_data_source_block Bi9I2
_cod_original_cell_volume 805.0074
_cod_original_sg_symbol_Hall '-P 2yb (z,x,y)'
_cod_database_code 1536424

loop_
_symmetry_equiv_pos_as_xyz
x,y,z
-x,-y,z+1/2
-x,-y,-z
x,y,-z-1/2

loop_
_atom_site_label
_atom_site_type_symbol
_atom_site_fract_x
_atom_site_fract_y
_atom_site_fract_z
_atom_site_occupancy
_atom_site_U_iso_or_equiv
I2 I-1 0.6614 0.5369 0.25 1 0.0
Bi3 Bi 0.4971 0.6659 0.25 1 0.0
I1 I-1 0.0167 0.3719 0.25 1 0.0
Bi4 Bi 0.385 0.1884 0.25 1 0.0
Bi5 Bi 0.1951 0.251 0.25 1 0.0
Bi9 Bi 0.5631 0.0735 0.25 1 0.0
Bi6 Bi 0.9273 0.8943 0.25 1 0.0
Bi1 Bi 0.818 0.4279 0.25 1 0.0
Bi8 Bi 0.7595 0.0189 0.25 1 0.0
Bi2 Bi 0.3033 0.7225 0.25 1 0.0
Bi7 Bi 0.1237 0.8379 0.25 1 0.0
